data_4510486
loop_
_publ_author_name
'Maddileti, D.'
'Swapna, Battini'
'Nangia, Ashwini'

_publ_section_title
;
 High Solubility Crystalline Pharmaceutical Forms of Blonanserin
;
_journal_issue 5
_journal_name_full 'Crystal Growth &amp; Design'
_journal_page_first 2557
_journal_paper_doi 10.1021/cg500252c
_journal_volume 14
_journal_year 2014
_chemical_formula_moiety 'C23 H31 F N3, C7 H7 O3 S'
_chemical_formula_sum 'C30 H38 F N3 O3 S'
_chemical_formula_weight 539.69
_chemical_melting_point 479
_chemical_name_common 'Blonanserinium tosylate salt'
_chemical_name_systematic
; 
 (2-(4-ethyl-l-piperazinyl)-4-(4-fluorophenyl)-5, 6, 7, 8, 9, 10-hexahydrocycloocta[
b]-pyridine)-4-Methylbenzenesulfonic acid 
;
_space_group_IT_number 14
_symmetry_cell_setting monoclinic
_symmetry_space_group_name_Hall '-P 2yn'
_symmetry_space_group_name_H-M 'P 1 21/n 1'
_atom_sites_solution_hydrogens geom
_atom_sites_solution_primary direct
_atom_sites_solution_secondary difmap
_audit_creation_method SHELXL-97
_cell_angle_alpha 90.00
_cell_angle_beta 99.549(2)
_cell_angle_gamma 90.00
_cell_formula_units_Z 4
_cell_length_a 6.3176(9)
_cell_length_b 36.767(5)
_cell_length_c 11.6580(17)
_cell_measurement_reflns_used 6147
_cell_measurement_temperature 100(2)
_cell_measurement_theta_max 25.97
_cell_measurement_theta_min 2.43
_cell_volume 2670.4(7)
_computing_structure_refinement 'SHELXL-97 (Sheldrick, 1997)'
_computing_structure_solution 'SHELXS-97 (Sheldrick, 1990)'
_diffrn_ambient_temperature 100(2)
_diffrn_measured_fraction_theta_full 1.000
_diffrn_measured_fraction_theta_max 1.000
_diffrn_measurement_device_type 'CCD area detector'
_diffrn_measurement_method 'phi and omega scans'
_diffrn_radiation_monochromator graphite
_diffrn_radiation_source 'fine-focus sealed tube'
_diffrn_radiation_type MoK\a
_diffrn_radiation_wavelength 0.71073
_diffrn_reflns_av_R_equivalents 0.0450
_diffrn_reflns_av_sigmaI/netI 0.0278
_diffrn_reflns_limit_h_max 7
_diffrn_reflns_limit_h_min -7
_diffrn_reflns_limit_k_max 43
_diffrn_reflns_limit_k_min -43
_diffrn_reflns_limit_l_max 13
_diffrn_reflns_limit_l_min -13
_diffrn_reflns_number 25043
_diffrn_reflns_theta_full 25.00
_diffrn_reflns_theta_max 25.00
_diffrn_reflns_theta_min 1.86
_exptl_absorpt_coefficient_mu 0.166
_exptl_absorpt_correction_type none
_exptl_crystal_colour Colorless
_exptl_crystal_density_diffrn 1.342
_exptl_crystal_density_method 'not measured'
_exptl_crystal_description Plate
_exptl_crystal_F_000 1152
_exptl_crystal_size_max 0.38
_exptl_crystal_size_mid 0.20
_exptl_crystal_size_min 0.16
_refine_diff_density_max 0.649
_refine_diff_density_min -0.393
_refine_diff_density_rms 0.066
_refine_ls_extinction_method none
_refine_ls_goodness_of_fit_ref 1.158
_refine_ls_hydrogen_treatment mixed
_refine_ls_matrix_type full
_refine_ls_number_parameters 349
_refine_ls_number_reflns 4714
_refine_ls_number_restraints 0
_refine_ls_restrained_S_all 1.158
_refine_ls_R_factor_all 0.0640
_refine_ls_R_factor_gt 0.0600
_refine_ls_shift/su_max 0.000
_refine_ls_shift/su_mean 0.000
_refine_ls_structure_factor_coef Fsqd
_refine_ls_weighting_details 'calc w=1/[\s^2^(Fo^2^)+(0.0448P)^2^+4.6930P] where P=(Fo^2^+2Fc^2^)/3'
_refine_ls_weighting_scheme calc
_refine_ls_wR_factor_gt 0.1345
_refine_ls_wR_factor_ref 0.1368
_reflns_number_gt 4409
_reflns_number_total 4714
_reflns_threshold_expression >2sigma(I)
_cod_data_source_file cg500252c_si_006.cif
_cod_data_source_block BLN-TsOH
_cod_depositor_comments
;
The following automatic conversions were performed:

'_chemical_melting_point' value '479K' was changed to '479' - the
value should be numeric and without a unit
designator.

'_symmetry_cell_setting' value 'Monoclinic' changed to
'monoclinic' according to
/usr/data/users/saulius/crontab/automatic-downloads/rss-feeds/ACS/lib/dictionaries/cif_core.dic
dictionary named 'cif_core.dic' version 2.4.2 from 2011-04-26.

Automatic conversion script
Id: cif_fix_values 2281 2013-09-26 08:29:07Z andrius 

 Adding full bibliography for 4510482--4510487.cif.
;
_cod_original_sg_symbol_H-M P21/n
_cod_database_code 4510486

loop_
_symmetry_equiv_pos_as_xyz
'x, y, z'
'-x+1/2, y+1/2, -z+1/2'
'-x, -y, -z'
'x-1/2, -y-1/2, z-1/2'

loop_
_atom_site_label
_atom_site_type_symbol
_atom_site_fract_x
_atom_site_fract_y
_atom_site_fract_z
_atom_site_U_iso_or_equiv
_atom_site_adp_type
_atom_site_occupancy
_atom_site_symmetry_multiplicity
_atom_site_calc_flag
_atom_site_refinement_flags
S1 S 0.92329(10) 0.187866(17) 0.38737(5) 0.01646(17) Uani 1 1 d .
F1 F -0.2834(3) 0.02792(4) 0.55408(15) 0.0281(4) Uani 1 1 d .
O1 O 0.7876(3) 0.21971(5) 0.38448(16) 0.0217(4) Uani 1 1 d .
O2 O 1.0270(3) 0.18478(5) 0.28439(17) 0.0247(5) Uani 1 1 d .
N2 N 0.6501(3) 0.19881(6) 0.71793(18) 0.0160(5) Uani 1 1 d .
N3 N 0.7039(3) 0.27173(6) 0.63808(19) 0.0152(5) Uani 1 1 d .
O3 O 1.0743(3) 0.18447(5) 0.49482(17) 0.0245(5) Uani 1 1 d .
N1 N 0.7428(3) 0.15746(6) 0.87040(18) 0.0159(5) Uani 1 1 d .
C15 C -0.1116(4) 0.04788(8) 0.6057(2) 0.0194(6) Uani 1 1 d .
C20 C 0.5159(4) 0.24866(7) 0.5878(2) 0.0167(5) Uani 1 1 d .
H20A H 0.5493 0.2355 0.5189 0.020 Uiso 1 1 calc R
H20B H 0.3899 0.2644 0.5621 0.020 Uiso 1 1 calc R
C13 C 0.0346(4) 0.10364(7) 0.6819(2) 0.0172(5) Uani 1 1 d .
H13 H 0.0174 0.1287 0.6983 0.021 Uiso 1 1 calc R
C19 C 0.8905(4) 0.24784(7) 0.6852(2) 0.0176(5) Uani 1 1 d .
H19B H 1.0114 0.2631 0.7229 0.021 Uiso 1 1 calc R
H19A H 0.9384 0.2345 0.6204 0.021 Uiso 1 1 calc R
C4 C 0.5580(4) 0.09968(7) 0.8740(2) 0.0160(5) Uani 1 1 d .
C1 C 0.6124(4) 0.16615(7) 0.7715(2) 0.0158(5) Uani 1 1 d .
C29 C 0.5554(4) 0.15163(7) 0.4193(2) 0.0187(6) Uani 1 1 d .
H29 H 0.5137 0.1737 0.4515 0.022 Uiso 1 1 calc R
C5 C 0.7131(4) 0.12539(7) 0.9205(2) 0.0161(5) Uani 1 1 d .
C21 C 0.4629(4) 0.22164(7) 0.6760(2) 0.0174(5) Uani 1 1 d .
H21A H 0.4186 0.2348 0.7423 0.021 Uiso 1 1 calc R
H21B H 0.3417 0.2061 0.6402 0.021 Uiso 1 1 calc R
C17 C 0.2584(4) 0.05092(7) 0.6852(2) 0.0197(6) Uani 1 1 d .
H17 H 0.3955 0.0398 0.7029 0.024 Uiso 1 1 calc R
C14 C -0.1401(4) 0.08376(8) 0.6275(2) 0.0198(6) Uani 1 1 d .
H14 H -0.2765 0.0949 0.6059 0.024 Uiso 1 1 calc R
C25 C 0.8097(4) 0.11722(7) 0.3326(2) 0.0183(6) Uani 1 1 d .
H25 H 0.9431 0.1156 0.3056 0.022 Uiso 1 1 calc R
C24 C 0.7501(4) 0.14947(7) 0.3794(2) 0.0167(5) Uani 1 1 d .
C16 C 0.0843(5) 0.03053(8) 0.6320(2) 0.0221(6) Uani 1 1 d .
H16 H 0.0995 0.0055 0.6143 0.026 Uiso 1 1 calc R
C2 C 0.4458(4) 0.14337(7) 0.7211(2) 0.0169(5) Uani 1 1 d .
H2 H 0.3514 0.1508 0.6531 0.020 Uiso 1 1 calc R
C27 C 0.4783(4) 0.08897(8) 0.3650(2) 0.0207(6) Uani 1 1 d .
C3 C 0.4195(4) 0.11007(7) 0.7707(2) 0.0158(5) Uani 1 1 d .
C10 C 1.0533(4) 0.09875(7) 1.0510(2) 0.0203(6) Uani 1 1 d .
H10B H 1.1303 0.1060 0.9872 0.024 Uiso 1 1 calc R
H10A H 1.1460 0.1052 1.1252 0.024 Uiso 1 1 calc R
C12 C 0.2361(4) 0.08731(7) 0.7130(2) 0.0157(5) Uani 1 1 d .
C23 C 0.9231(4) 0.32543(7) 0.6002(3) 0.0231(6) Uani 1 1 d .
H23A H 0.8794 0.3363 0.6694 0.035 Uiso 1 1 calc R
H23B H 0.9346 0.3445 0.5429 0.035 Uiso 1 1 calc R
H23C H 1.0625 0.3134 0.6220 0.035 Uiso 1 1 calc R
C30 C 0.3330(5) 0.05638(8) 0.3574(3) 0.0267(6) Uani 1 1 d .
H30B H 0.2256 0.0580 0.2865 0.040 Uiso 1 1 calc R
H30C H 0.2606 0.0558 0.4254 0.040 Uiso 1 1 calc R
H30A H 0.4181 0.0342 0.3552 0.040 Uiso 1 1 calc R
C6 C 0.5334(4) 0.06440(7) 0.9365(2) 0.0183(6) Uani 1 1 d .
H6A H 0.3836 0.0559 0.9138 0.022 Uiso 1 1 calc R
H6B H 0.5558 0.0694 1.0211 0.022 Uiso 1 1 calc R
C9 C 1.0240(4) 0.05765(7) 1.0468(2) 0.0190(6) Uani 1 1 d .
H9B H 0.9328 0.0506 1.1045 0.023 Uiso 1 1 calc R
H9A H 1.1660 0.0460 1.0702 0.023 Uiso 1 1 calc R
C11 C 0.8459(4) 0.12117(7) 1.0405(2) 0.0182(6) Uani 1 1 d .
H11B H 0.7538 0.1099 1.0916 0.022 Uiso 1 1 calc R
H11A H 0.8844 0.1458 1.0714 0.022 Uiso 1 1 calc R
C26 C 0.6746(4) 0.08741(7) 0.3253(2) 0.0207(6) Uani 1 1 d .
H26 H 0.7164 0.0654 0.2927 0.025 Uiso 1 1 calc R
C22 C 0.7579(4) 0.29781(7) 0.5483(2) 0.0183(6) Uani 1 1 d .
H22A H 0.6258 0.3106 0.5120 0.022 Uiso 1 1 calc R
H22B H 0.8135 0.2841 0.4867 0.022 Uiso 1 1 calc R
C8 C 0.9221(4) 0.04280(7) 0.9272(2) 0.0195(6) Uani 1 1 d .
H8A H 0.9407 0.0611 0.8674 0.023 Uiso 1 1 calc R
H8B H 1.0015 0.0207 0.9109 0.023 Uiso 1 1 calc R
C18 C 0.8305(4) 0.22107(7) 0.7723(2) 0.0184(6) Uani 1 1 d .
H18A H 0.9549 0.2053 0.8011 0.022 Uiso 1 1 calc R
H18B H 0.7907 0.2343 0.8395 0.022 Uiso 1 1 calc R
C7 C 0.6843(4) 0.03338(7) 0.9147(2) 0.0203(6) Uani 1 1 d .
H7B H 0.6683 0.0134 0.9695 0.024 Uiso 1 1 calc R
H7A H 0.6363 0.0240 0.8351 0.024 Uiso 1 1 calc R
C28 C 0.4217(4) 0.12150(7) 0.4121(2) 0.0205(6) Uani 1 1 d .
H28 H 0.2889 0.1232 0.4399 0.025 Uiso 1 1 calc R
H3 H 0.661(6) 0.2858(10) 0.696(3) 0.037(10) Uiso 1 1 d .

loop_
_atom_site_aniso_label
_atom_site_aniso_U_11
_atom_site_aniso_U_22
_atom_site_aniso_U_33
_atom_site_aniso_U_23
_atom_site_aniso_U_13
_atom_site_aniso_U_12
S1 0.0150(3) 0.0195(3) 0.0145(3) 0.0001(2) 0.0014(2) -0.0017(2)
F1 0.0208(9) 0.0294(9) 0.0307(9) -0.0018(7) -0.0056(7) -0.0082(7)
O1 0.0220(10) 0.0192(10) 0.0233(10) 0.0013(8) 0.0024(8) -0.0009(8)
O2 0.0273(11) 0.0244(10) 0.0248(11) -0.0016(8) 0.0116(9) -0.0043(8)
N2 0.0114(11) 0.0193(11) 0.0157(11) 0.0016(9) -0.0029(8) 0.0000(9)
N3 0.0137(11) 0.0178(11) 0.0133(11) -0.0004(9) 0.0002(9) 0.0004(9)
O3 0.0198(10) 0.0280(11) 0.0230(10) -0.0003(8) -0.0049(8) -0.0023(8)
N1 0.0134(11) 0.0180(11) 0.0153(11) -0.0006(9) -0.0009(9) 0.0015(8)
C15 0.0153(13) 0.0272(15) 0.0144(13) 0.0008(11) -0.0007(10) -0.0082(11)
C20 0.0126(13) 0.0203(13) 0.0156(13) -0.0013(10) -0.0029(10) 0.0000(10)
C13 0.0161(13) 0.0201(13) 0.0152(13) 0.0014(10) 0.0017(10) 0.0006(10)
C19 0.0119(13) 0.0197(13) 0.0196(13) 0.0024(10) -0.0018(10) 0.0007(10)
C4 0.0115(12) 0.0204(13) 0.0170(13) 0.0001(10) 0.0051(10) 0.0018(10)
C1 0.0127(13) 0.0197(13) 0.0149(13) -0.0014(10) 0.0019(10) 0.0029(10)
C29 0.0186(14) 0.0210(14) 0.0156(13) 0.0001(10) 0.0000(10) 0.0005(11)
C5 0.0136(13) 0.0190(13) 0.0157(13) -0.0008(10) 0.0024(10) 0.0035(10)
C21 0.0135(13) 0.0197(13) 0.0173(13) 0.0007(10) -0.0023(10) -0.0003(10)
C17 0.0165(13) 0.0246(14) 0.0174(13) 0.0018(11) 0.0009(11) 0.0016(11)
C14 0.0145(13) 0.0273(15) 0.0169(13) 0.0041(11) 0.0006(10) 0.0004(11)
C25 0.0161(13) 0.0254(14) 0.0129(13) 0.0006(10) 0.0005(10) 0.0012(11)
C24 0.0155(13) 0.0221(14) 0.0109(12) 0.0024(10) -0.0023(10) -0.0024(10)
C16 0.0254(15) 0.0201(14) 0.0187(14) -0.0005(11) -0.0021(11) -0.0007(11)
C2 0.0149(13) 0.0214(14) 0.0138(13) -0.0003(10) 0.0004(10) 0.0022(10)
C27 0.0227(14) 0.0259(15) 0.0111(13) 0.0050(10) -0.0046(11) -0.0022(11)
C3 0.0123(12) 0.0210(13) 0.0148(13) -0.0034(10) 0.0048(10) 0.0025(10)
C10 0.0181(14) 0.0263(15) 0.0148(13) 0.0021(11) -0.0022(11) -0.0004(11)
C12 0.0139(13) 0.0215(13) 0.0118(12) 0.0016(10) 0.0025(10) -0.0013(10)
C23 0.0208(14) 0.0226(14) 0.0260(15) 0.0046(11) 0.0043(12) -0.0005(11)
C30 0.0290(16) 0.0274(16) 0.0222(15) 0.0016(12) -0.0001(12) -0.0054(12)
C6 0.0126(13) 0.0250(14) 0.0163(13) 0.0020(11) 0.0001(10) -0.0014(11)
C9 0.0151(13) 0.0232(14) 0.0185(14) 0.0043(11) 0.0020(11) 0.0033(11)
C11 0.0182(14) 0.0206(14) 0.0150(13) -0.0002(10) 0.0005(10) -0.0007(11)
C26 0.0255(15) 0.0223(14) 0.0130(13) -0.0004(10) -0.0007(11) 0.0020(11)
C22 0.0202(14) 0.0175(13) 0.0175(13) 0.0029(10) 0.0037(11) 0.0019(11)
C8 0.0195(14) 0.0200(14) 0.0184(13) 0.0035(11) 0.0019(11) 0.0031(11)
C18 0.0146(13) 0.0217(14) 0.0172(13) 0.0017(10) -0.0023(10) -0.0017(10)
C7 0.0184(14) 0.0190(14) 0.0223(14) 0.0043(11) -0.0003(11) -0.0003(11)
C28 0.0159(14) 0.0272(15) 0.0178(13) 0.0033(11) 0.0008(11) 0.0004(11)

loop_
_atom_type_symbol
_atom_type_description
_atom_type_scat_dispersion_real
_atom_type_scat_dispersion_imag
_atom_type_scat_source
C C 0.0033 0.0016 'International Tables Vol C Tables 4.2.6.8 and 6.1.1.4'
H H 0.0000 0.0000 'International Tables Vol C Tables 4.2.6.8 and 6.1.1.4'
N N 0.0061 0.0033 'International Tables Vol C Tables 4.2.6.8 and 6.1.1.4'
O O 0.0106 0.0060 'International Tables Vol C Tables 4.2.6.8 and 6.1.1.4'
F F 0.0171 0.0103 'International Tables Vol C Tables 4.2.6.8 and 6.1.1.4'
S S 0.1246 0.1234 'International Tables Vol C Tables 4.2.6.8 and 6.1.1.4'

loop_
_geom_angle_atom_site_label_1
_geom_angle_atom_site_label_2
_geom_angle_atom_site_label_3
_geom_angle
O1 S1 O3 113.09(12)
O1 S1 O2 112.77(11)
O3 S1 O2 112.47(12)
O1 S1 C24 106.48(12)
O3 S1 C24 106.73(12)
O2 S1 C24 104.53(12)
C1 N2 C18 117.9(2)
C1 N2 C21 117.0(2)
C18 N2 C21 110.6(2)
C20 N3 C19 109.6(2)
C20 N3 C22 110.27(19)
C19 N3 C22 112.0(2)
C1 N1 C5 118.3(2)
C14 C15 F1 118.9(2)
C14 C15 C16 123.2(2)
F1 C15 C16 117.9(2)
N3 C20 C21 111.0(2)
C14 C13 C12 120.8(2)
N3 C19 C18 111.0(2)
C5 C4 C3 116.1(2)
C5 C4 C6 120.9(2)
C3 C4 C6 122.9(2)
N1 C1 N2 117.7(2)
N1 C1 C2 122.1(2)
N2 C1 C2 120.1(2)
C28 C29 C24 119.9(3)
N1 C5 C4 124.2(2)
N1 C5 C11 113.3(2)
C4 C5 C11 122.1(2)
N2 C21 C20 110.3(2)
C12 C17 C16 121.4(3)
C15 C14 C13 118.5(2)
C26 C25 C24 119.9(3)
C25 C24 C29 119.7(2)
C25 C24 S1 119.7(2)
C29 C24 S1 120.6(2)
C15 C16 C17 117.6(3)
C3 C2 C1 119.5(2)
C28 C27 C26 117.9(3)
C28 C27 C30 121.0(3)
C26 C27 C30 121.0(3)
C2 C3 C4 119.7(2)
C2 C3 C12 116.6(2)
C4 C3 C12 123.6(2)
C9 C10 C11 115.7(2)
C17 C12 C13 118.4(2)
C17 C12 C3 122.9(2)
C13 C12 C3 118.7(2)
C4 C6 C7 116.2(2)
C10 C9 C8 114.3(2)
C5 C11 C10 117.6(2)
C25 C26 C27 121.4(3)
N3 C22 C23 111.9(2)
C7 C8 C9 115.1(2)
N2 C18 C19 109.8(2)
C8 C7 C6 116.4(2)
C29 C28 C27 121.2(3)

loop_
_geom_bond_atom_site_label_1
_geom_bond_atom_site_label_2
_geom_bond_distance
S1 O1 1.448(2)
S1 O3 1.449(2)
S1 O2 1.464(2)
S1 C24 1.779(3)
F1 C15 1.364(3)
N2 C1 1.392(3)
N2 C18 1.460(3)
N2 C21 1.466(3)
N3 C20 1.497(3)
N3 C19 1.499(3)
N3 C22 1.500(3)
N1 C1 1.340(3)
N1 C5 1.343(3)
C15 C14 1.361(4)
C15 C16 1.381(4)
C20 C21 1.507(4)
C13 C14 1.387(4)
C13 C12 1.400(4)
C19 C18 1.507(4)
C4 C5 1.404(4)
C4 C3 1.418(4)
C4 C6 1.509(4)
C1 C2 1.396(4)
C29 C28 1.387(4)
C29 C24 1.387(4)
C5 C11 1.515(3)
C17 C12 1.389(4)
C17 C16 1.389(4)
C25 C26 1.383(4)
C25 C24 1.383(4)
C2 C3 1.376(4)
C27 C28 1.388(4)
C27 C26 1.395(4)
C27 C30 1.503(4)
C3 C12 1.496(4)
C10 C9 1.522(4)
C10 C11 1.535(4)
C23 C22 1.509(4)
C6 C7 1.535(4)
C9 C8 1.536(4)
C8 C7 1.525(4)
